data_7051797
loop_
_publ_author_name
'Kim, Hyun Jee'
'Yoon, Il'
'Lee, So Young'
'Choi, Kyu Seong'
'Lee, Shim Sung'

_publ_section_title
;
 Exo-coordinated discrete and continuous supramolecular silver(i)
 complexes with thiaoxa-macrocycles
;
_journal_issue 2
_journal_name_full 'New Journal of Chemistry'
_journal_page_first 258
_journal_paper_doi 10.1039/b710581a
_journal_volume 32
_journal_year 2008
_chemical_formula_sum 'C21 H26 Ag N O6 S2'
_chemical_formula_weight 560.42
_chemical_name_systematic
;
?
;
_space_group_IT_number 2
_symmetry_cell_setting triclinic
_symmetry_space_group_name_Hall '-P 1'
_symmetry_space_group_name_H-M 'P -1'
_atom_sites_solution_hydrogens geom
_atom_sites_solution_primary direct
_atom_sites_solution_secondary difmap
_audit_creation_method SHELXTL
_cell_angle_alpha 70.863(2)
_cell_angle_beta 87.579(2)
_cell_angle_gamma 71.115(2)
_cell_formula_units_Z 2
_cell_length_a 8.8853(11)
_cell_length_b 11.1795(14)
_cell_length_c 12.8220(16)
_cell_measurement_temperature 298(2)
_cell_volume 1135.6(2)
_computing_cell_refinement 'Bruker SAINT'
_computing_data_collection 'Bruker SMART'
_computing_data_reduction 'Bruker SAINT'
_computing_molecular_graphics 'Bruker SHELXTL'
_computing_publication_material 'Bruker SHELXTL'
_computing_structure_refinement 'Bruker SHELXTL'
_computing_structure_solution 'Bruker SHELXTL'
_diffrn_ambient_temperature 298(2)
_diffrn_measured_fraction_theta_full 0.986
_diffrn_measured_fraction_theta_max 0.986
_diffrn_measurement_device_type 'CCD area detector'
_diffrn_measurement_method 'phi and omega scans'
_diffrn_radiation_monochromator graphite
_diffrn_radiation_source 'fine-focus sealed tube'
_diffrn_radiation_type MoK\a
_diffrn_radiation_wavelength 0.71073
_diffrn_reflns_av_R_equivalents 0.0355
_diffrn_reflns_av_sigmaI/netI 0.0273
_diffrn_reflns_limit_h_max 11
_diffrn_reflns_limit_h_min -10
_diffrn_reflns_limit_k_max 13
_diffrn_reflns_limit_k_min -12
_diffrn_reflns_limit_l_max 14
_diffrn_reflns_limit_l_min -16
_diffrn_reflns_number 6703
_diffrn_reflns_theta_full 26.36
_diffrn_reflns_theta_max 26.36
_diffrn_reflns_theta_min 2.04
_exptl_absorpt_coefficient_mu 1.109
_exptl_absorpt_correction_type none
_exptl_crystal_colour colorless
_exptl_crystal_density_diffrn 1.639
_exptl_crystal_density_method 'not measured'
_exptl_crystal_description block
_exptl_crystal_F_000 572
_exptl_crystal_size_max 0.40
_exptl_crystal_size_mid 0.20
_exptl_crystal_size_min 0.20
_refine_diff_density_max 0.361
_refine_diff_density_min -0.547
_refine_diff_density_rms 0.057
_refine_ls_extinction_method none
_refine_ls_goodness_of_fit_ref 1.037
_refine_ls_hydrogen_treatment constr
_refine_ls_matrix_type full
_refine_ls_number_parameters 280
_refine_ls_number_reflns 4564
_refine_ls_number_restraints 0
_refine_ls_restrained_S_all 1.037
_refine_ls_R_factor_all 0.0356
_refine_ls_R_factor_gt 0.0287
_refine_ls_shift/su_max 0.001
_refine_ls_shift/su_mean 0.000
_refine_ls_structure_factor_coef Fsqd
_refine_ls_weighting_details 'calc w=1/[\s^2^(Fo^2^)+(0.0394P)^2^+0.4666P] where P=(Fo^2^+2Fc^2^)/3'
_refine_ls_weighting_scheme calc
_refine_ls_wR_factor_gt 0.0742
_refine_ls_wR_factor_ref 0.0786
_reflns_number_gt 3919
_reflns_number_total 4564
_reflns_threshold_expression >2sigma(I)
_cod_data_source_file b710581a.txt
_cod_data_source_block Complex3
_cod_depositor_comments
;
The following automatic conversions were performed:
'_symmetry_cell_setting' value 'Triclinic' changed to 'triclinic'
according to '/home/saulius/struct/CIF-dictionaries/cif_core.dic'
dictionary named 'cif_core.dic' version 2.4.1 from 2010-06-29.

Automatic conversion script
Id: cif_fix_enum 1527 2010-12-29 10:47:43Z saulius 
;
_cod_original_sg_symbol_H-M P-1
_cod_database_code 7051797

loop_
_symmetry_equiv_pos_as_xyz
'x, y, z'
'-x, -y, -z'

loop_
_atom_site_label
_atom_site_type_symbol
_atom_site_fract_x
_atom_site_fract_y
_atom_site_fract_z
_atom_site_U_iso_or_equiv
_atom_site_adp_type
_atom_site_occupancy
_atom_site_symmetry_multiplicity
_atom_site_calc_flag
_atom_site_refinement_flags
_atom_site_disorder_assembly
_atom_site_disorder_group
Ag1 Ag 0.37664(3) 0.87494(2) 0.502639(16) 0.05815(9) Uani 1 1 d . . .
S1 S 0.45468(8) 0.76169(6) 0.70176(5) 0.04768(15) Uani 1 1 d . . .
S2 S 0.81846(8) 0.03915(6) 0.65633(5) 0.04707(14) Uani 1 1 d . . .
O1 O 0.6948(2) 0.07024(17) 0.93809(14) 0.0559(4) Uani 1 1 d . . .
O2 O 0.3602(2) 0.44796(17) 0.85114(14) 0.0537(4) Uani 1 1 d . . .
O3 O 0.7186(2) 0.40002(17) 0.68838(16) 0.0546(4) Uani 1 1 d . . .
O4 O 0.3541(3) 1.0988(2) 0.5286(2) 0.0820(6) Uani 1 1 d . . .
O5 O 0.2106(3) 1.0619(3) 0.6638(3) 0.1173(11) Uani 1 1 d . . .
O6 O 0.3653(5) 1.1754(4) 0.6553(3) 0.1322(13) Uani 1 1 d . . .
N1 N 0.3081(3) 1.1127(2) 0.6188(2) 0.0603(6) Uani 1 1 d . . .
C1 C 0.6431(4) 0.1203(3) 1.0263(2) 0.0613(7) Uani 1 1 d . . .
H1A H 0.7328 0.1046 1.0741 0.074 Uiso 1 1 calc R . .
H1B H 0.5728 0.0767 1.0691 0.074 Uiso 1 1 calc R . .
C2 C 0.5570(4) 0.2687(3) 0.9748(2) 0.0614(7) Uani 1 1 d . . .
H2A H 0.5192 0.3051 1.0329 0.074 Uiso 1 1 calc R . .
H2B H 0.6319 0.3106 0.9372 0.074 Uiso 1 1 calc R . .
C3 C 0.4191(3) 0.3047(2) 0.8948(2) 0.0493(5) Uani 1 1 d . . .
H3A H 0.4528 0.2678 0.8365 0.059 Uiso 1 1 calc R . .
H3B H 0.3377 0.2707 0.9316 0.059 Uiso 1 1 calc R . .
C4 C 0.2468(3) 0.5088(2) 0.76387(18) 0.0432(5) Uani 1 1 d . . .
C5 C 0.1758(3) 0.4405(3) 0.7208(2) 0.0513(6) Uani 1 1 d . . .
H5 H 0.2056 0.3446 0.7514 0.062 Uiso 1 1 calc R . .
C6 C 0.0614(4) 0.5109(3) 0.6333(2) 0.0609(7) Uani 1 1 d . . .
H6 H 0.0116 0.4634 0.6036 0.073 Uiso 1 1 calc R . .
C7 C 0.0180(3) 0.6481(3) 0.5883(2) 0.0619(7) Uani 1 1 d . . .
H7 H -0.0627 0.6965 0.5283 0.074 Uiso 1 1 calc R . .
C8 C 0.0918(3) 0.7157(3) 0.6304(2) 0.0525(6) Uani 1 1 d . . .
H8 H 0.0629 0.8113 0.5980 0.063 Uiso 1 1 calc R . .
C9 C 0.2068(3) 0.6485(2) 0.71831(19) 0.0438(5) Uani 1 1 d . . .
C10 C 0.2810(3) 0.7226(3) 0.7664(2) 0.0513(6) Uani 1 1 d . . .
H10A H 0.3118 0.6709 0.8430 0.062 Uiso 1 1 calc R . .
H10B H 0.2007 0.8054 0.7638 0.062 Uiso 1 1 calc R . .
C11 C 0.6086(3) 0.6009(3) 0.7270(2) 0.0512(6) Uani 1 1 d . . .
H11A H 0.7105 0.6140 0.7242 0.061 Uiso 1 1 calc R . .
H11B H 0.6023 0.5443 0.8006 0.061 Uiso 1 1 calc R . .
C12 C 0.6011(3) 0.5291(2) 0.6475(2) 0.0493(5) Uani 1 1 d . . .
H12A H 0.4972 0.5212 0.6438 0.059 Uiso 1 1 calc R . .
H12B H 0.6228 0.5773 0.5747 0.059 Uiso 1 1 calc R . .
C13 C 0.6977(3) 0.3070(2) 0.6429(2) 0.0469(5) Uani 1 1 d . . .
H13A H 0.6982 0.3397 0.5638 0.056 Uiso 1 1 calc R . .
H13B H 0.5980 0.2922 0.6619 0.056 Uiso 1 1 calc R . .
C14 C 0.8342(3) 0.1791(2) 0.6909(2) 0.0453(5) Uani 1 1 d . . .
H14A H 0.8407 0.1558 0.7700 0.054 Uiso 1 1 calc R . .
H14B H 0.9315 0.1944 0.6650 0.054 Uiso 1 1 calc R . .
C15 C 0.7086(3) -0.0351(3) 0.7687(2) 0.0505(6) Uani 1 1 d . . .
H15A H 0.6194 0.0348 0.7798 0.061 Uiso 1 1 calc R . .
H15B H 0.6677 -0.0942 0.7478 0.061 Uiso 1 1 calc R . .
C16 C 0.8098(3) -0.1120(2) 0.8758(2) 0.0470(5) Uani 1 1 d . . .
C17 C 0.9157(3) -0.2411(3) 0.8935(2) 0.0578(6) Uani 1 1 d . . .
H17 H 0.9230 -0.2808 0.8366 0.069 Uiso 1 1 calc R . .
C18 C 1.0100(4) -0.3131(3) 0.9907(3) 0.0632(7) Uani 1 1 d . . .
H18 H 1.0827 -0.4016 1.0010 0.076 Uiso 1 1 calc R . .
C19 C 0.9995(3) -0.2572(3) 1.0731(2) 0.0596(7) Uani 1 1 d . . .
H19 H 1.0662 -0.3065 1.1405 0.072 Uiso 1 1 calc R . .
C20 C 0.8929(3) -0.1300(3) 1.0590(2) 0.0531(6) Uani 1 1 d . . .
H20 H 0.8839 -0.0923 1.1172 0.064 Uiso 1 1 calc R . .
C21 C 0.7996(3) -0.0575(2) 0.9606(2) 0.0461(5) Uani 1 1 d . . .

loop_
_atom_site_aniso_label
_atom_site_aniso_U_11
_atom_site_aniso_U_22
_atom_site_aniso_U_33
_atom_site_aniso_U_23
_atom_site_aniso_U_13
_atom_site_aniso_U_12
Ag1 0.07712(16) 0.05801(14) 0.04307(12) -0.01494(9) 0.00060(9) -0.02849(11)
S1 0.0628(4) 0.0435(3) 0.0436(3) -0.0183(2) 0.0020(3) -0.0223(3)
S2 0.0587(4) 0.0441(3) 0.0398(3) -0.0167(2) 0.0074(2) -0.0164(3)
O1 0.0712(12) 0.0483(9) 0.0376(9) -0.0109(7) -0.0050(8) -0.0083(8)
O2 0.0638(11) 0.0443(9) 0.0491(10) -0.0077(7) -0.0133(8) -0.0186(8)
O3 0.0550(10) 0.0467(9) 0.0660(11) -0.0253(8) -0.0077(8) -0.0139(8)
O4 0.0941(17) 0.0692(14) 0.0921(17) -0.0372(13) 0.0202(14) -0.0300(12)
O5 0.0714(17) 0.112(2) 0.145(3) -0.025(2) 0.0419(18) -0.0217(16)
O6 0.140(3) 0.117(3) 0.167(3) -0.087(3) -0.024(3) -0.034(2)
N1 0.0460(12) 0.0508(12) 0.0753(16) -0.0256(12) 0.0007(11) 0.0008(10)
C1 0.0729(18) 0.0589(16) 0.0399(13) -0.0149(11) -0.0052(12) -0.0063(14)
C2 0.0707(18) 0.0550(15) 0.0514(15) -0.0188(12) -0.0138(13) -0.0080(13)
C3 0.0558(14) 0.0451(12) 0.0430(12) -0.0080(10) -0.0009(10) -0.0176(11)
C4 0.0442(12) 0.0499(12) 0.0354(11) -0.0119(9) 0.0029(9) -0.0178(10)
C5 0.0586(15) 0.0525(14) 0.0447(13) -0.0117(11) 0.0019(11) -0.0251(12)
C6 0.0632(16) 0.0757(19) 0.0512(15) -0.0184(13) -0.0025(12) -0.0346(15)
C7 0.0500(15) 0.0748(19) 0.0515(15) -0.0143(13) -0.0063(12) -0.0141(13)
C8 0.0497(14) 0.0491(13) 0.0477(13) -0.0111(11) 0.0058(11) -0.0069(11)
C9 0.0467(12) 0.0454(12) 0.0395(11) -0.0169(10) 0.0092(9) -0.0133(10)
C10 0.0639(16) 0.0494(13) 0.0442(13) -0.0214(11) 0.0109(11) -0.0184(12)
C11 0.0546(14) 0.0499(13) 0.0519(14) -0.0185(11) -0.0029(11) -0.0184(11)
C12 0.0513(14) 0.0463(13) 0.0504(13) -0.0182(11) 0.0019(11) -0.0138(11)
C13 0.0496(13) 0.0498(13) 0.0473(13) -0.0215(10) 0.0037(10) -0.0188(11)
C14 0.0456(12) 0.0466(12) 0.0482(13) -0.0179(10) 0.0041(10) -0.0187(10)
C15 0.0594(15) 0.0579(14) 0.0416(12) -0.0150(11) 0.0024(10) -0.0300(12)
C16 0.0502(13) 0.0512(13) 0.0406(12) -0.0092(10) 0.0061(10) -0.0244(11)
C17 0.0652(17) 0.0544(15) 0.0540(15) -0.0175(12) 0.0170(12) -0.0220(13)
C18 0.0595(16) 0.0520(15) 0.0639(17) -0.0080(13) 0.0102(13) -0.0118(13)
C19 0.0535(15) 0.0585(16) 0.0536(15) -0.0013(12) -0.0027(12) -0.0180(12)
C20 0.0590(15) 0.0524(14) 0.0445(13) -0.0085(11) -0.0039(11) -0.0206(12)
C21 0.0495(13) 0.0457(12) 0.0424(12) -0.0092(10) 0.0011(10) -0.0197(10)

loop_
_atom_type_symbol
_atom_type_description
_atom_type_scat_dispersion_real
_atom_type_scat_dispersion_imag
_atom_type_scat_source
C C 0.0033 0.0016 'International Tables Vol C Tables 4.2.6.8 and 6.1.1.4'
H H 0.0000 0.0000 'International Tables Vol C Tables 4.2.6.8 and 6.1.1.4'
N N 0.0061 0.0033 'International Tables Vol C Tables 4.2.6.8 and 6.1.1.4'
O O 0.0106 0.0060 'International Tables Vol C Tables 4.2.6.8 and 6.1.1.4'
S S 0.1246 0.1234 'International Tables Vol C Tables 4.2.6.8 and 6.1.1.4'
Ag Ag -0.8971 1.1015 'International Tables Vol C Tables 4.2.6.8 and 6.1.1.4'

loop_
_geom_angle_atom_site_label_1
_geom_angle_atom_site_label_2
_geom_angle_atom_site_label_3
_geom_angle
_geom_angle_site_symmetry_1
_geom_angle_site_symmetry_3
_geom_angle_publ_flag
S2 Ag1 S1 151.17(2) 2_666 . ?
S2 Ag1 O4 118.89(7) 2_666 2_676 ?
S1 Ag1 O4 89.93(7) . 2_676 ?
S2 Ag1 O4 98.83(6) 2_666 . ?
S1 Ag1 O4 88.81(6) . . ?
O4 Ag1 O4 73.97(9) 2_676 . ?
C11 S1 C10 105.07(12) . . ?
C11 S1 Ag1 111.14(9) . . ?
C10 S1 Ag1 106.51(9) . . ?
C14 S2 C15 102.58(12) . . ?
C14 S2 Ag1 108.79(8) . 2_666 ?
C15 S2 Ag1 101.49(8) . 2_666 ?
C21 O1 C1 119.50(19) . . ?
C4 O2 C3 118.66(19) . . ?
C13 O3 C12 113.62(19) . . ?
N1 O4 Ag1 110.6(2) . 2_676 ?
N1 O4 Ag1 117.03(19) . . ?
Ag1 O4 Ag1 106.03(9) 2_676 . ?
O6 N1 O5 124.3(4) . . ?
O6 N1 O4 117.0(3) . . ?
O5 N1 O4 118.7(3) . . ?
O1 C1 C2 106.8(2) . . ?
C3 C2 C1 114.8(2) . . ?
O2 C3 C2 106.2(2) . . ?
O2 C4 C5 123.9(2) . . ?
O2 C4 C9 115.4(2) . . ?
C5 C4 C9 120.7(2) . . ?
C4 C5 C6 119.6(2) . . ?
C7 C6 C5 120.8(3) . . ?
C6 C7 C8 119.3(3) . . ?
C7 C8 C9 121.5(2) . . ?
C8 C9 C4 118.0(2) . . ?
C8 C9 C10 121.2(2) . . ?
C4 C9 C10 120.7(2) . . ?
C9 C10 S1 117.41(17) . . ?
C12 C11 S1 115.23(18) . . ?
O3 C12 C11 106.6(2) . . ?
O3 C13 C14 106.73(19) . . ?
C13 C14 S2 114.16(17) . . ?
C16 C15 S2 112.75(18) . . ?
C17 C16 C21 118.0(2) . . ?
C17 C16 C15 120.6(2) . . ?
C21 C16 C15 121.4(2) . . ?
C18 C17 C16 121.5(3) . . ?
C17 C18 C19 119.6(3) . . ?
C18 C19 C20 120.3(3) . . ?
C21 C20 C19 119.8(3) . . ?
O1 C21 C20 123.8(2) . . ?
O1 C21 C16 115.5(2) . . ?
C20 C21 C16 120.7(2) . . ?

loop_
_geom_bond_atom_site_label_1
_geom_bond_atom_site_label_2
_geom_bond_distance
_geom_bond_site_symmetry_2
_geom_bond_publ_flag
Ag1 S2 2.4535(7) 2_666 ?
Ag1 S1 2.4626(7) . ?
Ag1 O4 2.503(3) 2_676 ?
Ag1 O4 2.576(2) . ?
S1 C11 1.808(3) . ?
S1 C10 1.830(3) . ?
S2 C14 1.807(2) . ?
S2 C15 1.828(3) . ?
S2 Ag1 2.4535(7) 2_666 ?
O1 C21 1.372(3) . ?
O1 C1 1.417(3) . ?
O2 C4 1.372(3) . ?
O2 C3 1.431(3) . ?
O3 C13 1.410(3) . ?
O3 C12 1.422(3) . ?
O4 N1 1.250(3) . ?
O4 Ag1 2.503(3) 2_676 ?
O5 N1 1.212(4) . ?
O6 N1 1.198(4) . ?
C1 C2 1.509(4) . ?
C2 C3 1.494(4) . ?
C4 C5 1.380(3) . ?
C4 C9 1.403(3) . ?
C5 C6 1.382(4) . ?
C6 C7 1.375(4) . ?
C7 C8 1.381(4) . ?
C8 C9 1.387(4) . ?
C9 C10 1.491(3) . ?
C11 C12 1.506(3) . ?
C13 C14 1.502(3) . ?
C15 C16 1.504(3) . ?
C16 C17 1.394(4) . ?
C16 C21 1.397(4) . ?
C17 C18 1.378(4) . ?
C18 C19 1.379(4) . ?
C19 C20 1.388(4) . ?
C20 C21 1.385(4) . ?
